data_8100595
loop_
_publ_author_name
'Emirdag-Eanes, Mehtap'

_publ_section_title
;
Redetermination of the crystal structure of sodium trisamarium digermanate 
dihydroxide, NaSm~3~(GeO~4~)~2~(OH)~2~
;
_journal_issue 1
_journal_name_full 'Zeitschrift f\"ur Kristallographie - New Crystal Structures'
_journal_page_first 17
_journal_page_last 18
_journal_volume 217
_journal_year 2002
_chemical_formula_structural 'NaSm3 (GeO4)2 (OH)2'
_chemical_formula_sum 'Ge2 H2 Na O10 Sm3'
_chemical_formula_weight 781.24
_chemical_name_common 'Sodium trisamarium digermanate dihydroxyl'
_space_group_IT_number 15
_symmetry_cell_setting monoclinic
_symmetry_space_group_name_Hall '-C 2yc'
_symmetry_space_group_name_H-M 'C 1 2/c 1'
_cell_angle_alpha 90.00
_cell_angle_beta 131.230(2)
_cell_angle_gamma 90.00
_cell_formula_units_Z 4
_cell_length_a 18.323(3)
_cell_length_b 5.2369(8)
_cell_length_c 12.1079(18)
_cell_measurement_temperature 153(2)
_cell_volume 873.8(2)
_diffrn_ambient_temperature 153(2)
_exptl_crystal_density_diffrn 5.939
_cod_original_sg_symbol_H-M 'C 2/c'
_cod_original_formula_sum 'H2 Ge2 Na O10 Sm3'
_cod_database_code 8100595

loop_
_symmetry_equiv_pos_as_xyz
'x, y, z'
'-x, y, -z+1/2'
'x+1/2, y+1/2, z'
'-x+1/2, y+1/2, -z+1/2'
'-x, -y, -z'
'x, -y, z-1/2'
'-x+1/2, -y+1/2, -z'
'x+1/2, -y+1/2, z-1/2'

loop_
_atom_site_label
_atom_site_type_symbol
_atom_site_fract_x
_atom_site_fract_y
_atom_site_fract_z
_atom_site_U_iso_or_equiv
_atom_site_adp_type
_atom_site_occupancy
_atom_site_symmetry_multiplicity
_atom_site_calc_flag
_atom_site_refinement_flags
_atom_site_disorder_assembly
_atom_site_disorder_group
Na1 Na 0.247(3) 0.246(7) 0.509(4) 0.006(4) Uiso 0.23 8 d P . .
Na2 Na 0.2639(12) 0.295(3) 0.4799(17) 0.006(4) Uiso 0.27 8 d P . .
Sm1 Sm 0.0000 0.29016(9) 0.2500 0.0036(2) Uani 1 4 d S . .
Sm2 Sm 0.11829(2) 0.29557(7) 0.08559(4) 0.0047(2) Uani 1 8 d . . .
Ge1 Ge 0.14042(5) 0.73949(14) 0.29168(8) 0.0044(2) Uani 1 8 d . . .
O1 O 0.1258(3) 0.0696(9) 0.2718(5) 0.0048(9) Uani 1 8 d . . .
O2 O 0.1503(3) 0.5952(9) 0.4316(5) 0.0065(9) Uani 1 8 d . . .
O3 O 0.2233(3) 0.6148(10) 0.2779(5) 0.0083(9) Uani 1 8 d . . .
O4 O 0.0339(4) 0.5799(9) 0.1375(5) 0.0062(9) Uani 1 8 d . . .
O5 O 0.0876(4) -0.1178(10) -0.0127(5) 0.0088(10) Uani 1 8 d . . .

loop_
_atom_site_aniso_label
_atom_site_aniso_U_11
_atom_site_aniso_U_22
_atom_site_aniso_U_33
_atom_site_aniso_U_23
_atom_site_aniso_U_13
_atom_site_aniso_U_12
Sm1 0.0066(3) 0.0027(3) 0.0031(3) 0.000 0.0039(3) 0.000
Sm2 0.0070(3) 0.0047(3) 0.0029(3) 0.00002(11) 0.0035(2) 0.00134(11)
Ge1 0.0077(4) 0.0028(4) 0.0045(4) -0.0005(2) 0.0048(4) -0.0004(2)
O1 0.008(2) 0.001(2) 0.0044(19) -0.0001(17) 0.0034(18) -0.0010(16)
O2 0.011(2) 0.006(2) 0.006(2) -0.0023(18) 0.0068(19) -0.0017(18)
O3 0.008(2) 0.006(2) 0.013(2) 0.0007(19) 0.008(2) 0.0013(18)
O4 0.009(2) 0.005(2) 0.0028(18) -0.0014(19) 0.0035(17) -0.001(2)
O5 0.015(2) 0.006(2) 0.006(2) -0.0018(19) 0.007(2) -0.0023(19)

loop_
_geom_bond_atom_site_label_1
_geom_bond_atom_site_label_2
_geom_bond_distance
_geom_bond_site_symmetry_2
_geom_bond_publ_flag
Na1 Na1 0.30(7) 7_556 ?
Na1 Na2 0.37(4) 7_556 ?
Na1 Na2 0.66(4) . ?
Na1 O2 2.28(4) . ?
Na1 O1 2.29(3) 7_556 ?
Na1 O2 2.34(3) 7_556 ?
Na1 O1 2.37(3) . ?
Na1 O5 2.84(4) 6_556 ?
Na1 O3 2.94(4) 7_556 ?
Na1 Ge1 3.16(4) 7_556 ?
Na1 Ge1 3.26(4) . ?
Na1 Ge1 3.28(4) 7_566 ?
Na2 Na1 0.37(4) 7_556 ?
Na2 Na2 1.02(3) 7_556 ?
Na2 O2 2.355(16) . ?
Na2 O2 2.360(16) 7_556 ?
Na2 O1 2.370(17) 7_556 ?
Na2 O1 2.396(16) . ?
Na2 O5 2.518(15) 4 ?
Na2 O3 2.635(15) . ?
Na2 Ge1 2.990(15) . ?
Na2 Ge1 3.206(16) 7_566 ?
Na2 Sm1 3.310(16) 7_556 ?
Sm1 O5 2.359(5) 5 ?
Sm1 O5 2.359(5) 6_556 ?
Sm1 O4 2.379(5) 2 ?
Sm1 O4 2.379(5) . ?
Sm1 O1 2.431(5) 2 ?
Sm1 O1 2.431(5) . ?
Sm1 O2 2.644(5) . ?
Sm1 O2 2.644(5) 2 ?
Sm1 Ge1 3.2710(9) . ?
Sm1 Ge1 3.2710(9) 2 ?
Sm1 Na2 3.310(16) 7_556 ?
Sm1 Na2 3.310(16) 8_455 ?
Sm2 O5 2.353(5) . ?
Sm2 O4 2.360(5) 5_565 ?
Sm2 O2 2.365(4) 6_565 ?
Sm2 O3 2.394(5) 4_545 ?
Sm2 O3 2.452(5) . ?
Sm2 O1 2.469(4) . ?
Sm2 O4 2.507(5) . ?
Sm2 Ge1 3.2345(9) . ?
Sm2 Na1 3.78(3) 7_556 ?
Sm2 Sm1 3.7823(7) 5_565 ?
Ge1 O1 1.741(5) 1_565 ?
Ge1 O2 1.752(5) . ?
Ge1 O3 1.759(5) . ?
Ge1 O4 1.786(5) . ?
Ge1 Na1 3.16(4) 7_556 ?
Ge1 Na2 3.206(16) 7_566 ?
Ge1 Na1 3.28(4) 7_566 ?
Ge1 Na1 3.32(4) 1_565 ?
O1 Ge1 1.741(5) 1_545 ?
O1 Na1 2.29(3) 7_556 ?
O1 Na2 2.370(17) 7_556 ?
O2 Na1 2.34(3) 7_556 ?
O2 Na2 2.360(16) 7_556 ?
O2 Sm2 2.365(4) 6_566 ?
O3 Sm2 2.394(5) 4 ?
O3 Na1 2.94(4) 7_556 ?
O4 Sm2 2.360(5) 5_565 ?
O5 Sm1 2.359(5) 5 ?
O5 Na2 2.518(15) 4_545 ?
O5 Na1 2.84(4) 6 ?
